data_4121588
loop_
_publ_author_name
'Bazaga-Garc\'ia, Montse'
'Colodrero, Rosario M. P.'
'Papadaki, Maria'
'Garczarek, Piotr'
'Zo\'n, Jerzy'
'Olivera-Pastor, Pascual'
'Losilla, Enrique R.'
'Le\'on-Reina, Laura'
'Aranda, Miguel A. G.'
'Choquesillo-Lazarte, Duane'
'Demadis, Konstantinos D.'
'Cabeza, Aurelio'

_publ_section_title
;
 Guest Molecule-Responsive Functional Calcium Phosphonate Frameworks for
 Tuned Proton Conductivity.
;
_journal_issue 15
_journal_name_full 'Journal of the American Chemical Society'
_journal_page_first 5731
_journal_paper_doi 10.1021/ja500356z
_journal_volume 136
_journal_year 2014
_chemical_formula_sum 'C24 Ca2 O23 P3'
_chemical_formula_weight 829.32
_chemical_name_systematic ' ?'
_space_group_IT_number 7
_symmetry_cell_setting monoclinic
_symmetry_space_group_name_Hall 'P -2ya'
_symmetry_space_group_name_H-M 'P 1 a 1'
_audit_creation_date 2013-10-16T10:52
_audit_creation_method 'from EXP file using GSAS2CIF'
_audit_update_record ' 2013-10-16T10:52  Initial CIF as created by GSAS2CIF'
_cell_angle_alpha 90.0
_cell_angle_beta 91.540(4)
_cell_angle_gamma 90.0
_cell_formula_units_Z 4
_cell_length_a 23.0652(7)
_cell_length_b 6.97311(10)
_cell_length_c 22.4165(7)
_cell_measurement_temperature 25
_cell_volume 3604.08(17)
_computing_structure_refinement GSAS
_diffrn_ambient_temperature 25
_diffrn_measurement_device_type MAD26
_diffrn_radiation_polarisn_ratio 1.0
_diffrn_radiation_probe x-ray
_diffrn_radiation_type synchrotron
_diffrn_radiation_wavelength 0.6202
_exptl_absorpt_correction_T_max 1.00000
_exptl_absorpt_correction_T_min 1.00000
_exptl_absorpt_process_details
;   GSAS Absorption/surface roughness correction: function number 0
 No correction is applied.
;
_exptl_crystal_density_diffrn 1.528
_pd_block_id 2013-10-16T10:52|CADCPAA|CadCPAA|X'PERT_PRO
_pd_calc_method 'Rietveld Refinement'
_pd_char_colour while
_pd_instr_location ' ?'
_pd_meas_2theta_range_inc 0.006
_pd_meas_2theta_range_max 41.12928
_pd_meas_2theta_range_min 0.00528
_pd_phase_name CADCPAA_m_RT
_pd_prep_temperature 25
_pd_proc_2theta_range_inc 0.006
_pd_proc_2theta_range_max 41.13391
_pd_proc_2theta_range_min 0.00991
_pd_proc_info_datetime 2013-10-16T10:52:37
_pd_proc_info_excluded_regions ' ?'
_pd_proc_ls_background_function
;   GSAS Background function number 7 with 28 terms.
 Linear interpolation
      1:    1.00000     2:    0.00000     3:    0.00000     4:    0.00000    
      5:    0.00000     6:    1320.39     7:    1062.13     8:    862.401    
      9:    709.397    10:    608.181    11:    615.074    12:    498.396    
     13:    354.276    14:    343.446    15:    260.587    16:    234.351    
     17:    206.668    18:    202.609    19:    174.436    20:    169.992    
     21:    165.562    22:    163.248    23:    160.436    24:    174.408    
     25:    157.471    26:    155.620    27:    143.553    28:    140.754    
;
_pd_proc_ls_peak_cutoff 0.00200
_pd_proc_ls_profile_function
;
 CW Profile function number 4 with  21 terms
 Pseudovoigt profile coefficients as parameterized in
 P. Thompson, D.E. Cox & J.B. Hastings (1987). J. Appl. Cryst.,20,79-83.
 Asymmetry correction of L.W. Finger, D.E. Cox & A. P. Jephcoat (1994).
 J. Appl. Cryst.,27,892-900.
 Microstrain broadening by P.W. Stephens,  (1999). J. Appl. Cryst.,32,281-289.
 Peak tails are ignored  where the intensity is below 0.0020 times the peak
   Aniso. broadening axis   0.0   0.0   1.0
;
_pd_proc_ls_prof_R_factor 0.0464
_pd_proc_ls_prof_wR_expected 0.0101
_pd_proc_ls_prof_wR_factor 0.0654
_pd_spec_mounting ' ?'
_refine_ls_goodness_of_fit_all 7.07
_refine_ls_matrix_type full
_refine_ls_number_parameters 357
_refine_ls_number_restraints 297
_refine_ls_R_Fsqd_factor 0.13470
_refine_ls_shift/su_max 0.05
_refine_ls_shift/su_mean 0.04
_reflns_d_resolution_high 1.031
_reflns_d_resolution_low 11.528
_reflns_limit_h_max 22
_reflns_limit_h_min 0
_reflns_limit_k_max 6
_reflns_limit_k_min 0
_reflns_limit_l_max 21
_reflns_limit_l_min -21
_reflns_number_total 3455
_cod_data_source_file ja500356z_si_002.cif
_cod_data_source_block CAPiPhtA-II
_cod_depositor_comments
;
The following automatic conversions were performed:

'_geom_bond_publ_flag' value 'N' changed to 'n' according to
/usr/data/users/saulius/automatic-downloads/rss-feeds/ACS/lib/dictionaries/cif_core.dic
dictionary named 'cif_core.dic' version 2.4.2 from 2011-04-26 (292
times).

'_geom_angle_publ_flag' value 'N' changed to 'n' according
to
/usr/data/users/saulius/automatic-downloads/rss-feeds/ACS/lib/dictionaries/cif_core.dic
dictionary named 'cif_core.dic' version 2.4.2 from 2011-04-26 (336
times).

Automatic conversion script
Id: cif_fix_values 2281 2013-09-26 08:29:07Z andrius 

 Adding full bibliography for 4121587--4121588.cif.
;
_cod_original_cell_volume 3604.07(21)
_cod_database_code 4121588

loop_
_symmetry_equiv_pos_site_id
_symmetry_equiv_pos_as_xyz
1 +x,+y,+z
2 +x+1/2,-y,+z

loop_
_atom_site_type_symbol
_atom_site_label
_atom_site_fract_x
_atom_site_fract_y
_atom_site_fract_z
_atom_site_occupancy
_atom_site_thermal_displace_type
_atom_site_U_iso_or_equiv
_atom_site_symmetry_multiplicity
Ca Ca1 0.45707 0.0808(29) 0.5091(25) 1.0 Uiso 0.0147(22) 2
Ca Ca2 0.5351(15) 0.5912(30) 0.5282(24) 1.0 Uiso 0.0147(22) 2
P P1 0.4789(19) 0.5462(34) 0.8500(25) 1.0 Uiso 0.0147(22) 2
P P2 0.3991(16) -0.4240(32) 0.4939(26) 1.0 Uiso 0.0147(22) 2
P P3 0.5823(13) 0.0793(32) 0.5543(26) 1.0 Uiso 0.0147(22) 2
O O1 0.4663(27) 0.576(7) 0.9168(25) 1.0 Uiso 0.0282(33) 2
O O2 0.4851(31) 0.738(5) 0.8166(30) 1.0 Uiso 0.0282(33) 2
O O3 0.5372(20) 0.433(6) 0.846(4) 1.0 Uiso 0.0282(33) 2
C C1 0.4244(19) 0.390(6) 0.8166(31) 1.0 Uiso 0.0282(33) 2
C C2 0.4484(21) 0.247(5) 0.7805(28) 1.0 Uiso 0.0282(33) 2
C C3 0.4199(23) 0.213(8) 0.7248(27) 1.0 Uiso 0.0282(33) 2
C C4 0.3592(22) 0.222(10) 0.7247(29) 1.0 Uiso 0.0282(33) 2
C C5 0.3289(20) 0.298(8) 0.7736(30) 1.0 Uiso 0.0282(33) 2
C C6 0.3637(19) 0.399(9) 0.8166(33) 1.0 Uiso 0.0282(33) 2
C C7 0.4587(25) 0.145(10) 0.6750(29) 1.0 Uiso 0.0282(33) 2
O O4 0.5105(25) 0.198(9) 0.682(4) 1.0 Uiso 0.0282(33) 2
O O5 0.4389(30) 0.076(10) 0.6281(27) 1.0 Uiso 0.0282(33) 2
C C8 0.2630(20) 0.294(11) 0.7716(33) 1.0 Uiso 0.0282(33) 2
O O6 0.2334(24) 0.333(10) 0.8156(35) 1.0 Uiso 0.0282(33) 2
O O7 0.2341(25) 0.234(10) 0.7272(34) 1.0 Uiso 0.0282(33) 2
O O8 0.3838(24) -0.408(7) 0.4264(26) 1.0 Uiso 0.0282(33) 2
O O9 0.4343(19) -0.248(4) 0.5139(31) 1.0 Uiso 0.0282(33) 2
O O10 0.4404(18) 0.407(4) 0.5046(34) 1.0 Uiso 0.0282(33) 2
C C9 0.3339(16) -0.452(7) 0.5361(27) 1.0 Uiso 0.0282(33) 2
C C10 0.2807(17) -0.486(10) 0.5070(28) 1.0 Uiso 0.0282(33) 2
C C11 0.2311(17) -0.502(9) 0.5403(29) 1.0 Uiso 0.0282(33) 2
C C12 0.2306(18) -0.407(10) 0.5956(30) 1.0 Uiso 0.0282(33) 2
C C13 0.2822(20) -0.345(9) 0.6231(27) 1.0 Uiso 0.0282(33) 2
C C14 0.3345(18) -0.388(10) 0.5960(27) 1.0 Uiso 0.0282(33) 2
C C15 0.1707(17) -0.565(8) 0.5198(30) 1.0 Uiso 0.0282(33) 2
O O11 0.1526(25) -0.509(9) 0.4706(31) 1.0 Uiso 0.0282(33) 2
O O12 0.1374(19) -0.593(9) 0.5619(32) 1.0 Uiso 0.0282(33) 2
C C16 0.2762(24) -0.293(11) 0.6885(28) 1.0 Uiso 0.0282(33) 2
O O13 0.2270(26) -0.308(9) 0.7098(30) 1.0 Uiso 0.0282(33) 2
O O14 0.3214(27) -0.270(10) 0.7185(31) 1.0 Uiso 0.0282(33) 2
O O15 0.5448(16) 0.258(4) 0.5494(31) 1.0 Uiso 0.0282(33) 2
O O16 0.5468(17) -0.087(4) 0.5276(33) 1.0 Uiso 0.0282(33) 2
O O17 0.6013(21) 0.039(7) 0.6199(27) 1.0 Uiso 0.0282(33) 2
C C17 0.6469(14) 0.106(6) 0.5110(28) 1.0 Uiso 0.0282(33) 2
C C18 0.6959(15) 0.005(9) 0.5314(28) 1.0 Uiso 0.0282(33) 2
C C19 0.7443(14) 0.001(10) 0.4948(29) 1.0 Uiso 0.0282(33) 2
C C20 0.7335(20) 0.006(11) 0.4329(28) 1.0 Uiso 0.0282(33) 2
C C21 0.6819(20) 0.087(10) 0.4106(28) 1.0 Uiso 0.0282(33) 2
C C22 0.6356(16) 0.105(12) 0.4492(28) 1.0 Uiso 0.0282(33) 2
C C23 0.3033(16) 0.047(15) 0.5217(32) 1.0 Uiso 0.0282(33) 2
O O18 0.3053(24) 0.098(10) 0.5750(32) 1.0 Uiso 0.0282(33) 2
O O19 0.3480(14) 0.039(10) 0.492(4) 1.0 Uiso 0.0282(33) 2
C C24 0.6725(22) 0.151(9) 0.3464(27) 1.0 Uiso 0.0282(33) 2
O O20 0.6220(24) 0.196(9) 0.3314(33) 1.0 Uiso 0.0282(33) 2
O O21 0.7140(27) 0.202(9) 0.3164(32) 1.0 Uiso 0.0282(33) 2
O Ow6 0.468(4) 0.084(9) 0.3918(30) 1.0 Uiso 0.0282(33) 2
O Ow7 0.547(4) 0.649(9) 0.6465(30) 1.0 Uiso 0.0282(33) 2
Ca Ca1b -0.4675(19) -0.0476(29) 1.0069(24) 1.0 Uiso 0.0147(22) 2
Ca Ca2b -0.5414(22) -0.5338(29) 1.0314(25) 1.0 Uiso 0.0147(22) 2
P P1b -0.4627(19) -0.4081(35) 1.3633(21) 1.0 Uiso 0.0147(22) 2
P P2b -0.4185(20) 0.4478(34) 0.9868(26) 1.0 Uiso 0.0147(22) 2
P P3b -0.5914(20) -0.0262(33) 1.0425(27) 1.0 Uiso 0.0147(22) 2
O O1b -0.4299(23) -0.398(8) 1.4240(21) 1.0 Uiso 0.0282(33) 2
O O2b -0.4781(31) -0.619(4) 1.3486(34) 1.0 Uiso 0.0282(33) 2
O O3b -0.5172(22) -0.279(7) 1.3633(31) 1.0 Uiso 0.0282(33) 2
C C1b -0.4170(21) -0.317(8) 1.3056(20) 1.0 Uiso 0.0282(33) 2
C C2b -0.4421(21) -0.211(9) 1.2595(23) 1.0 Uiso 0.0282(33) 2
C C3b -0.4108(22) -0.173(8) 1.2086(24) 1.0 Uiso 0.0282(33) 2
C C4b -0.3498(21) -0.188(9) 1.2126(22) 1.0 Uiso 0.0282(33) 2
C C5b -0.3229(20) -0.271(8) 1.2629(22) 1.0 Uiso 0.0282(33) 2
C C6b -0.3579(21) -0.365(9) 1.30401 1.0 Uiso 0.0282(33) 2
C C7b -0.4413(24) -0.095(13) 1.1530(28) 1.0 Uiso 0.0282(33) 2
O O4b -0.4947(24) -0.079(10) 1.1561(28) 1.0 Uiso 0.0282(33) 2
O O5b -0.4155(27) -0.059(9) 1.1070(22) 1.0 Uiso 0.0282(33) 2
C C8b -0.2574(21) -0.282(10) 1.2688(29) 1.0 Uiso 0.0282(33) 2
O O6b -0.2357(26) -0.337(9) 1.3170(30) 1.0 Uiso 0.0282(33) 2
O O7b -0.2265(24) -0.206(10) 1.2308(33) 1.0 Uiso 0.0282(33) 2
O O8b -0.3997(27) 0.476(8) 0.9216(26) 1.0 Uiso 0.0282(33) 2
O O9b -0.4586(22) 0.2733(35) 0.9932(33) 1.0 Uiso 0.0282(33) 2
O O10b -0.4506(24) -0.373(4) 1.0072(34) 1.0 Uiso 0.0282(33) 2
C C9b -0.3543(21) 0.407(7) 1.0322(27) 1.0 Uiso 0.0282(33) 2
C C10b -0.3031(21) 0.499(10) 1.0177(29) 1.0 Uiso 0.0282(33) 2
C C11b -0.2540(20) 0.474(9) 1.0550(29) 1.0 Uiso 0.0282(33) 2
C C12b -0.2631(23) 0.432(11) 1.1154(28) 1.0 Uiso 0.0282(33) 2
C C13b -0.3135(23) 0.330(8) 1.1293(27) 1.0 Uiso 0.0282(33) 2
C C14b -0.3623(22) 0.353(10) 1.0915(28) 1.0 Uiso 0.0282(33) 2
C C15b -0.1943(22) 0.516(13) 1.0317(30) 1.0 Uiso 0.0282(33) 2
O O11b -0.1884(30) 0.509(10) 0.9766(30) 1.0 Uiso 0.0282(33) 2
O O12b -0.1529(23) 0.573(10) 1.0635(35) 1.0 Uiso 0.0282(33) 2
C C16b -0.3240(25) 0.271(8) 1.1936(27) 1.0 Uiso 0.0282(33) 2
O O13b -0.2823(28) 0.296(10) 1.2291(28) 1.0 Uiso 0.0282(33) 2
O O14b -0.3759(26) 0.277(9) 1.2079(32) 1.0 Uiso 0.0282(33) 2
O O15b -0.5582(22) -0.2132(33) 1.0308(35) 1.0 Uiso 0.0282(33) 2
O O16b -0.5541(24) 0.141(4) 1.0213(35) 1.0 Uiso 0.0282(33) 2
O O17b -0.6005(26) -0.007(8) 1.1104(27) 1.0 Uiso 0.0282(33) 2
C C17b -0.6610(20) -0.029(9) 1.0038(27) 1.0 Uiso 0.0282(33) 2
C C18b -0.7127(20) -0.022(11) 1.0342(27) 1.0 Uiso 0.0282(33) 2
C C19b -0.7649(20) -0.004(10) 1.0018(29) 1.0 Uiso 0.0282(33) 2
C C20b -0.7653(21) -0.006(11) 0.9390(29) 1.0 Uiso 0.0282(33) 2
C C21b -0.7158(22) -0.075(8) 0.9112(28) 1.0 Uiso 0.0282(33) 2
C C22b -0.6621(20) -0.051(10) 0.9416(27) 1.0 Uiso 0.0282(33) 2
C C23b -0.3221(21) -0.043(15) 1.0304(32) 1.0 Uiso 0.0282(33) 2
O O18b -0.3242(27) -0.070(11) 1.0847(32) 1.0 Uiso 0.0282(33) 2
O O19b -0.3669(21) -0.038(11) 0.998(4) 1.0 Uiso 0.0282(33) 2
C C24b -0.7186(25) -0.133(10) 0.8460(29) 1.0 Uiso 0.0282(33) 2
O O20b -0.6715(29) -0.135(9) 0.8200(32) 1.0 Uiso 0.0282(33) 2
O O21b -0.7639(28) -0.204(8) 0.8245(33) 1.0 Uiso 0.0282(33) 2
O Ow6b -0.471(4) -0.078(10) 0.8950(31) 1.0 Uiso 0.0282(33) 2
O Ow7b -0.528(4) -0.621(10) 1.1415(32) 1.0 Uiso 0.0282(33) 2

loop_
_atom_type_symbol
_atom_type_number_in_cell
_atom_type_scat_dispersion_real
_atom_type_scat_dispersion_imag
_atom_type_scat_Cromer_Mann_a1
_atom_type_scat_Cromer_Mann_a2
_atom_type_scat_Cromer_Mann_a3
_atom_type_scat_Cromer_Mann_a4
_atom_type_scat_Cromer_Mann_b1
_atom_type_scat_Cromer_Mann_b2
_atom_type_scat_Cromer_Mann_b3
_atom_type_scat_Cromer_Mann_b4
_atom_type_scat_Cromer_Mann_c
_atom_type_scat_source
Ca 8.0 0.162 0.236 8.62660 10.4421 7.38730 0.65990 1.58990 85.7484 1.02110 178.437 1.37510 International_Tables_Vol_C
P 12.0 0.069 0.072 6.43450 1.90670 4.17910 27.1570 1.78000 0.52600 1.49080 68.1645 1.11490 International_Tables_Vol_C
C 96.0 0.001 0.001 2.31000 20.8439 1.02000 10.2075 1.58860 0.56870 0.86500 51.6512 0.21560 International_Tables_Vol_C
O 92.0 0.005 0.004 3.04850 13.2771 2.28680 5.70110 1.54630 0.32390 0.86700 32.9089 0.25080 International_Tables_Vol_C

loop_
_geom_angle_atom_site_label_1
_geom_angle_atom_site_label_2
_geom_angle_atom_site_label_3
_geom_angle
_geom_angle_site_symmetry_1
_geom_angle_site_symmetry_3
_geom_angle_publ_flag
Ca2 Ca1 P3 61.7(7) 1_545 1_555 n
Ca2 Ca1 O5 88.0(16) 1_545 1_555 n
Ca2 Ca1 O9 40.7(10) 1_545 1_555 n
Ca2 Ca1 O10 161.6(14) 1_545 1_555 n
Ca2 Ca1 O15 91.5(8) 1_545 1_555 n
Ca2 Ca1 O16 32.6(7) 1_545 1_555 n
Ca2 Ca1 O19 111.6(18) 1_545 1_555 n
Ca2 Ca1 Ow6 93.5(17) 1_545 1_555 n
P3 Ca1 O5 80.9(15) 1_555 1_555 n
P3 Ca1 O9 101.1(13) 1_555 1_555 n
P3 Ca1 O10 100.0(13) 1_555 1_555 n
P3 Ca1 O15 29.9(4) 1_555 1_555 n
P3 Ca1 O16 29.9(4) 1_555 1_555 n
P3 Ca1 O19 167.1(21) 1_555 1_555 n
P3 Ca1 Ow6 102.5(25) 1_555 1_555 n
O5 Ca1 O9 84.5(20) 1_555 1_555 n
O5 Ca1 O10 91.3(25) 1_555 1_555 n
O5 Ca1 O15 78.2(19) 1_555 1_555 n
O5 Ca1 O16 88.8(20) 1_555 1_555 n
O5 Ca1 O19 88.1(21) 1_555 1_555 n
O5 Ca1 Ow6 176.5(30) 1_555 1_555 n
O9 Ca1 O10 157.5(18) 1_555 1_555 n
O9 Ca1 O15 129.8(16) 1_555 1_555 n
O9 Ca1 O16 73.2(13) 1_555 1_555 n
O9 Ca1 O19 71.0(20) 1_555 1_555 n
O9 Ca1 Ow6 94.7(21) 1_555 1_555 n
O10 Ca1 O15 70.4(12) 1_555 1_555 n
O10 Ca1 O16 129.0(15) 1_555 1_555 n
O10 Ca1 O19 86.8(20) 1_555 1_555 n
O10 Ca1 Ow6 88.2(22) 1_555 1_555 n
O15 Ca1 O16 59.8(7) 1_555 1_555 n
O15 Ca1 O19 152.8(20) 1_555 1_555 n
O15 Ca1 Ow6 104.8(26) 1_555 1_555 n
O16 Ca1 O19 144.2(20) 1_555 1_555 n
O16 Ca1 Ow6 94.1(25) 1_555 1_555 n
O19 Ca1 Ow6 88.5(25) 1_555 1_555 n
Ca1 Ca2 P2 63.6(7) 1_565 1_565 n
Ca1 Ca2 O9 36.3(7) 1_565 1_565 n
Ca1 Ca2 O10 91.6(8) 1_565 1_555 n
Ca1 Ca2 O12 117.9(17) 1_565 2_555 n
Ca1 Ca2 O15 157.3(14) 1_565 1_555 n
Ca1 Ca2 O16 35.0(10) 1_565 1_565 n
Ca1 Ca2 Ow7 90.6(18) 1_565 1_555 n
Ca1 Ca2 O1b 91.8(16) 1_565 1_664 n
P2 Ca2 O9 28.1(4) 1_565 1_565 n
P2 Ca2 O10 28.1(4) 1_565 1_555 n
P2 Ca2 O12 175.6(19) 1_565 2_555 n
P2 Ca2 O15 95.9(12) 1_565 1_555 n
P2 Ca2 O16 98.5(13) 1_565 1_565 n
P2 Ca2 Ow7 108.3(24) 1_565 1_555 n
P2 Ca2 O1b 96.7(15) 1_565 1_664 n
O9 Ca2 O10 55.9(6) 1_565 1_555 n
O9 Ca2 O12 152.3(18) 1_565 2_555 n
O9 Ca2 O15 121.8(14) 1_565 1_555 n
O9 Ca2 O16 71.1(12) 1_565 1_565 n
O9 Ca2 Ow7 97.1(25) 1_565 1_555 n
O9 Ca2 O1b 100.6(19) 1_565 1_664 n
O10 Ca2 O12 150.0(19) 1_555 2_555 n
O10 Ca2 O15 68.2(12) 1_555 1_555 n
O10 Ca2 O16 126.5(15) 1_555 1_565 n
O10 Ca2 Ow7 109.9(25) 1_555 1_555 n
O10 Ca2 O1b 96.8(19) 1_555 1_664 n
O12 Ca2 O15 81.8(19) 2_555 1_555 n
O12 Ca2 O16 83.3(18) 2_555 1_565 n
O12 Ca2 Ow7 67.9(24) 2_555 1_555 n
O12 Ca2 O1b 87.5(18) 2_555 1_664 n
O15 Ca2 O16 163.6(20) 1_555 1_565 n
O15 Ca2 Ow7 86.7(20) 1_555 1_555 n
O15 Ca2 O1b 100.7(21) 1_555 1_664 n
O16 Ca2 Ow7 81.2(22) 1_565 1_555 n
O16 Ca2 O1b 85.6(22) 1_565 1_664 n
Ow7 Ca2 O1b 153.1(25) 1_555 1_664 n
O1 P1 O2 112.2(15) 1_555 1_555 n
O1 P1 O3 108.0(15) 1_555 1_555 n
O1 P1 C1 109.6(14) 1_555 1_555 n
O2 P1 O3 108.5(15) 1_555 1_555 n
O2 P1 C1 113.2(14) 1_555 1_555 n
O3 P1 C1 105.1(13) 1_555 1_555 n
Ca2 P2 O8 115.3(17) 1_545 1_555 n
Ca2 P2 O9 53.0(12) 1_545 1_555 n
Ca2 P2 O10 52.3(12) 1_545 1_545 n
Ca2 P2 C9 134.4(14) 1_545 1_555 n
O8 P2 O9 109.4(15) 1_555 1_555 n
O8 P2 O10 109.5(15) 1_555 1_545 n
O8 P2 C9 110.3(13) 1_555 1_555 n
O9 P2 O10 104.5(13) 1_555 1_545 n
O9 P2 C9 111.9(13) 1_555 1_555 n
O10 P2 C9 111.0(14) 1_545 1_555 n
Ca1 P3 O15 55.8(12) 1_555 1_555 n
Ca1 P3 O16 51.5(12) 1_555 1_555 n
Ca1 P3 O17 124.0(18) 1_555 1_555 n
Ca1 P3 C17 127.6(14) 1_555 1_555 n
O15 P3 O16 107.1(13) 1_555 1_555 n
O15 P3 O17 111.3(15) 1_555 1_555 n
O15 P3 C17 110.6(14) 1_555 1_555 n
O16 P3 O17 111.6(15) 1_555 1_555 n
O16 P3 C17 107.9(13) 1_555 1_555 n
O17 P3 C17 108.2(13) 1_555 1_555 n
P1 O1 Ca2b 154.9(29) 1_555 1_665 n
P1 C1 C2 112.7(13) 1_555 1_555 n
P1 C1 C6 131.1(16) 1_555 1_555 n
C2 C1 C6 115.9(12) 1_555 1_555 n
C1 C2 C3 116.5(10) 1_555 1_555 n
C2 C3 C4 115.8(15) 1_555 1_555 n
C2 C3 C7 115.5(14) 1_555 1_555 n
C4 C3 C7 128.1(14) 1_555 1_555 n
C3 C4 C5 121.9(7) 1_555 1_555 n
C4 C5 C6 115.2(9) 1_555 1_555 n
C4 C5 C8 119.0(14) 1_555 1_555 n
C6 C5 C8 125.0(14) 1_555 1_555 n
C1 C6 C5 121.7(6) 1_555 1_555 n
C3 C7 O4 113.3(17) 1_555 1_555 n
C3 C7 O5 122.4(19) 1_555 1_555 n
O4 C7 O5 123.1(22) 1_555 1_555 n
Ca1 O5 C7 141(4) 1_555 1_555 n
C5 C8 O6 122.8(18) 1_555 1_555 n
C5 C8 O7 122.7(18) 1_555 1_555 n
O6 C8 O7 114.2(18) 1_555 1_555 n
Ca1 O9 Ca2 103.1(14) 1_555 1_545 n
Ca1 O9 P2 152.1(25) 1_555 1_555 n
Ca2 O9 P2 98.9(14) 1_545 1_555 n
Ca1 O10 Ca2 110.1(14) 1_555 1_555 n
Ca1 O10 P2 150.3(20) 1_555 1_565 n
Ca2 O10 P2 99.6(14) 1_555 1_565 n
P2 C9 C10 120.5(14) 1_555 1_555 n
P2 C9 C14 118.4(12) 1_555 1_555 n
C10 C9 C14 118.9(6) 1_555 1_555 n
C9 C10 C11 119.4(11) 1_555 1_555 n
C10 C11 C12 117.5(14) 1_555 1_555 n
C10 C11 C15 128.5(13) 1_555 1_555 n
C12 C11 C15 112.0(14) 1_555 1_555 n
C11 C12 C13 120.6(5) 1_555 1_555 n
C12 C13 C14 118.5(9) 1_555 1_555 n
C12 C13 C16 113.7(15) 1_555 1_555 n
C14 C13 C16 124.9(18) 1_555 1_555 n
C9 C14 C13 119.5(10) 1_555 1_555 n
C11 C15 O11 117.6(20) 1_555 1_555 n
C11 C15 O12 113.1(17) 1_555 1_555 n
O11 C15 O12 121.7(24) 1_555 1_555 n
Ca2 O12 C15 111.8(24) 2_455 1_555 n
C13 C16 O13 117.2(17) 1_555 1_555 n
C13 C16 O14 117.2(18) 1_555 1_555 n
O13 C16 O14 124.5(23) 1_555 1_555 n
Ca1 O15 Ca2 109.6(15) 1_555 1_555 n
Ca1 O15 P3 94.2(14) 1_555 1_555 n
Ca2 O15 P3 149.9(22) 1_555 1_555 n
Ca1 O16 Ca2 112.4(15) 1_555 1_545 n
Ca1 O16 P3 98.6(14) 1_555 1_555 n
Ca2 O16 P3 144.3(24) 1_545 1_555 n
P3 C17 C18 116.2(16) 1_555 1_555 n
P3 C17 C22 113.3(15) 1_555 1_555 n
C18 C17 C22 116.7(13) 1_555 1_555 n
C17 C18 C19 117.8(11) 1_555 1_555 n
C18 C19 C20 117.0(12) 1_555 1_555 n
C18 C19 C23 119.6(14) 1_555 2_555 n
C20 C19 C23 122.3(14) 1_555 2_555 n
C19 C20 C21 119.4(12) 1_555 1_555 n
C20 C21 C22 118.1(9) 1_555 1_555 n
C20 C21 C24 123.9(14) 1_555 1_555 n
C22 C21 C24 118.0(13) 1_555 1_555 n
C17 C22 C21 119.1(14) 1_555 1_555 n
C19 C23 O18 117.1(17) 2_455 1_555 n
C19 C23 O19 122.0(17) 2_455 1_555 n
O18 C23 O19 120.8(17) 1_555 1_555 n
Ca1 O19 C23 138.3(30) 1_555 1_555 n
C21 C24 O20 116.2(18) 1_555 1_555 n
C21 C24 O21 120.4(19) 1_555 1_555 n
O20 C24 O21 120.7(23) 1_555 1_555 n
Ca2b Ca1b P3b 64.9(7) 1_555 1_555 n
Ca2b Ca1b O5b 92.8(16) 1_555 1_555 n
Ca2b Ca1b O9b 158.8(14) 1_555 1_555 n
Ca2b Ca1b O10b 37.4(10) 1_555 1_555 n
Ca2b Ca1b O15b 34.1(7) 1_555 1_555 n
Ca2b Ca1b O16b 95.1(9) 1_555 1_555 n
Ca2b Ca1b O19b 118.9(19) 1_555 1_555 n
Ca2b Ca1b Ow6b 93.9(19) 1_555 1_555 n
P3b Ca1b O5b 101.5(17) 1_555 1_555 n
P3b Ca1b O9b 94.5(13) 1_555 1_555 n
P3b Ca1b O10b 102.2(13) 1_555 1_555 n
P3b Ca1b O15b 30.9(4) 1_555 1_555 n
P3b Ca1b O16b 30.6(4) 1_555 1_555 n
P3b Ca1b O19b 168.4(23) 1_555 1_555 n
P3b Ca1b Ow6b 105.6(26) 1_555 1_555 n
O5b Ca1b O9b 96.2(21) 1_555 1_555 n
O5b Ca1b O10b 83.7(22) 1_555 1_555 n
O5b Ca1b O15b 100.3(22) 1_555 1_555 n
O5b Ca1b O16b 105.8(23) 1_555 1_555 n
O5b Ca1b O19b 67.9(20) 1_555 1_555 n
O5b Ca1b Ow6b 152.4(30) 1_555 1_555 n
O9b Ca1b O10b 163.0(18) 1_555 1_555 n
O9b Ca1b O15b 125.0(14) 1_555 1_555 n
O9b Ca1b O16b 64.0(13) 1_555 1_555 n
O9b Ca1b O19b 82.2(21) 1_555 1_555 n
O9b Ca1b Ow6b 87.0(23) 1_555 1_555 n
O10b Ca1b O15b 71.4(13) 1_555 1_555 n
O10b Ca1b O16b 132.4(15) 1_555 1_555 n
O10b Ca1b O19b 82.0(21) 1_555 1_555 n
O10b Ca1b Ow6b 85.5(24) 1_555 1_555 n
O15b Ca1b O16b 61.1(7) 1_555 1_555 n
O15b Ca1b O19b 152.2(21) 1_555 1_555 n
O15b Ca1b Ow6b 100.2(26) 1_555 1_555 n
O16b Ca1b O19b 145.2(22) 1_555 1_555 n
O16b Ca1b Ow6b 100.2(29) 1_555 1_555 n
O19b Ca1b Ow6b 85.4(28) 1_555 1_555 n
O1 Ca2b Ca1b 64.6(11) 1_445 1_555 n
O1 Ca2b P2b 67.1(15) 1_445 1_545 n
O1 Ca2b O9b 75.9(18) 1_445 1_545 n
O1 Ca2b O10b 65.2(19) 1_445 1_555 n
O1 Ca2b O12b 111.8(20) 1_445 2_455 n
O1 Ca2b O15b 74.3(19) 1_445 1_555 n
O1 Ca2b O16b 101.4(22) 1_445 1_545 n
O1 Ca2b Ow7b 169.1(28) 1_445 1_555 n
Ca1b Ca2b P2b 64.4(7) 1_555 1_545 n
Ca1b Ca2b O9b 94.6(8) 1_555 1_545 n
Ca1b Ca2b O10b 34.9(7) 1_555 1_555 n
Ca1b Ca2b O12b 123.9(16) 1_555 2_455 n
Ca1b Ca2b O15b 37.4(10) 1_555 1_555 n
Ca1b Ca2b O16b 156.0(15) 1_555 1_545 n
Ca1b Ca2b Ow7b 107.9(20) 1_555 1_555 n
P2b Ca2b O9b 30.4(4) 1_545 1_545 n
P2b Ca2b O10b 30.0(4) 1_545 1_555 n
P2b Ca2b O12b 170.9(19) 1_545 2_455 n
P2b Ca2b O15b 101.6(13) 1_545 1_555 n
P2b Ca2b O16b 92.5(14) 1_545 1_545 n
P2b Ca2b Ow7b 102.8(25) 1_545 1_555 n
O9b Ca2b O10b 60.3(7) 1_545 1_555 n
O9b Ca2b O12b 140.9(18) 1_545 2_455 n
O9b Ca2b O15b 131.2(16) 1_545 1_555 n
O9b Ca2b O16b 62.1(13) 1_545 1_545 n
O9b Ca2b Ow7b 97.5(26) 1_545 1_555 n
O10b Ca2b O12b 158.7(18) 1_555 2_455 n
O10b Ca2b O15b 72.3(13) 1_555 1_555 n
O10b Ca2b O16b 122.4(16) 1_555 1_545 n
O10b Ca2b Ow7b 104.1(28) 1_555 1_555 n
O12b Ca2b O15b 86.5(19) 2_455 1_555 n
O12b Ca2b O16b 78.8(19) 2_455 1_545 n
O12b Ca2b Ow7b 78.9(26) 2_455 1_555 n
O15b Ca2b O16b 162.0(20) 1_555 1_545 n
O15b Ca2b Ow7b 104.9(27) 1_555 1_555 n
O16b Ca2b Ow7b 82.6(24) 1_545 1_555 n
O1b P1b O2b 109.7(14) 1_555 1_555 n
O1b P1b O3b 110.7(15) 1_555 1_555 n
O1b P1b C1b 109.5(13) 1_555 1_555 n
O2b P1b O3b 111.9(15) 1_555 1_555 n
O2b P1b C1b 108.4(14) 1_555 1_555 n
O3b P1b C1b 106.5(13) 1_555 1_555 n
Ca2b P2b O8b 126.4(18) 1_565 1_555 n
Ca2b P2b O9b 55.5(12) 1_565 1_555 n
Ca2b P2b O10b 53.2(12) 1_565 1_565 n
Ca2b P2b C9b 125.7(15) 1_565 1_555 n
O8b P2b O9b 111.9(15) 1_555 1_555 n
O8b P2b O10b 109.2(14) 1_555 1_565 n
O8b P2b C9b 107.8(13) 1_555 1_555 n
O9b P2b O10b 108.8(14) 1_555 1_565 n
O9b P2b C9b 108.1(13) 1_555 1_555 n
O10b P2b C9b 111.0(14) 1_565 1_555 n
Ca1b P3b O15b 55.2(12) 1_555 1_555 n
Ca1b P3b O16b 53.6(12) 1_555 1_555 n
Ca1b P3b O17b 115.0(18) 1_555 1_555 n
Ca1b P3b C17b 135.7(14) 1_555 1_555 n
O15b P3b O16b 107.8(13) 1_555 1_555 n
O15b P3b O17b 108.8(15) 1_555 1_555 n
O15b P3b C17b 110.6(14) 1_555 1_555 n
O16b P3b O17b 109.4(15) 1_555 1_555 n
O16b P3b C17b 111.0(14) 1_555 1_555 n
O17b P3b C17b 109.3(13) 1_555 1_555 n
Ca2 O1b P1b 131.5(24) 1_446 1_555 n
P1b C1b C2b 118.8(12) 1_555 1_555 n
P1b C1b C6b 121.3(13) 1_555 1_555 n
C2b C1b C6b 119.7(5) 1_555 1_555 n
C1b C2b C3b 119.7(10) 1_555 1_555 n
C2b C3b C4b 118.1(12) 1_555 1_555 n
C2b C3b C7b 120.1(13) 1_555 1_555 n
C4b C3b C7b 121.4(13) 1_555 1_555 n
C3b C4b C5b 120.3(5) 1_555 1_555 n
C4b C5b C6b 118.1(10) 1_555 1_555 n
C4b C5b C8b 120.8(13) 1_555 1_555 n
C6b C5b C8b 120.6(13) 1_555 1_555 n
C1b C6b C5b 118.6(14) 1_555 1_555 n
C3b C7b O4b 115.2(16) 1_555 1_555 n
C3b C7b O5b 122.4(17) 1_555 1_555 n
O4b C7b O5b 122.2(19) 1_555 1_555 n
Ca1b O5b C7b 121.5(35) 1_555 1_555 n
C5b C8b O6b 117.9(18) 1_555 1_555 n
C5b C8b O7b 120.6(18) 1_555 1_555 n
O6b C8b O7b 120.3(21) 1_555 1_555 n
Ca1b O9b Ca2b 114.2(16) 1_555 1_565 n
Ca1b O9b P2b 148.3(21) 1_555 1_555 n
Ca2b O9b P2b 94.1(14) 1_565 1_555 n
Ca1b O10b Ca2b 107.8(15) 1_555 1_555 n
Ca1b O10b P2b 152.6(24) 1_555 1_545 n
Ca2b O10b P2b 96.8(14) 1_555 1_545 n
P2b C9b C10b 119.2(15) 1_555 1_555 n
P2b C9b C14b 116.9(14) 1_555 1_555 n
C10b C9b C14b 118.8(10) 1_555 1_555 n
C9b C10b C11b 118.8(11) 1_555 1_555 n
C10b C11b C12b 117.4(13) 1_555 1_555 n
C10b C11b C15b 119.8(14) 1_555 1_555 n
C12b C11b C15b 122.3(13) 1_555 1_555 n
C11b C12b C13b 117.6(15) 1_555 1_555 n
C12b C13b C14b 117.6(10) 1_555 1_555 n
C12b C13b C16b 120.0(17) 1_555 1_555 n
C14b C13b C16b 117.2(16) 1_555 1_555 n
C9b C14b C13b 118.8(11) 1_555 1_555 n
C11b C15b O11b 117.3(17) 1_555 1_555 n
C11b C15b O12b 123.8(18) 1_555 1_555 n
O11b C15b O12b 118.6(18) 1_555 1_555 n
Ca2b O12b C15b 122.4(30) 2_555 1_555 n
C13b C16b O13b 115.3(19) 1_555 1_555 n
C13b C16b O14b 114.3(18) 1_555 1_555 n
O13b C16b O14b 124.2(26) 1_555 1_555 n
Ca1b O15b Ca2b 108.5(15) 1_555 1_555 n
Ca1b O15b P3b 94.0(14) 1_555 1_555 n
Ca2b O15b P3b 156.9(22) 1_555 1_555 n
Ca1b O16b Ca2b 116.5(17) 1_555 1_565 n
Ca1b O16b P3b 95.8(14) 1_555 1_555 n
Ca2b O16b P3b 142.3(24) 1_565 1_555 n
P3b C17b C18b 121.9(13) 1_555 1_555 n
P3b C17b C22b 118.0(12) 1_555 1_555 n
C18b C17b C22b 120.0(8) 1_555 1_555 n
C17b C18b C19b 119.2(9) 1_555 1_555 n
C18b C19b C20b 120.0(5) 1_555 1_555 n
C18b C19b C23b 123.4(14) 1_555 2_455 n
C20b C19b C23b 116.2(14) 1_555 2_455 n
C19b C20b C21b 117.7(15) 1_555 1_555 n
C20b C21b C22b 117.4(10) 1_555 1_555 n
C20b C21b C24b 120.5(14) 1_555 1_555 n
C22b C21b C24b 120.8(14) 1_555 1_555 n
C17b C22b C21b 119.1(10) 1_555 1_555 n
C19b C23b O18b 120.3(18) 2_555 1_555 n
C19b C23b O19b 117.8(17) 2_555 1_555 n
O18b C23b O19b 121.6(18) 1_555 1_555 n
Ca1b O19b C23b 139.6(32) 1_555 1_555 n
C21b C24b O20b 116.0(17) 1_555 1_555 n
C21b C24b O21b 119.6(18) 1_555 1_555 n
O20b C24b O21b 123.4(21) 1_555 1_555 n

loop_
_geom_bond_atom_site_label_1
_geom_bond_atom_site_label_2
_geom_bond_distance
_geom_bond_site_symmetry_2
_geom_bond_publ_flag
Ca1 Ca2 3.878(34) 1_545 n
Ca1 Ca2 4.005(35) 1_555 n
Ca1 P3 3.036(29) 1_555 n
Ca1 O5 2.71(4) 1_555 n
Ca1 O9 2.355(28) 1_555 n
Ca1 O10 2.307(27) 1_555 n
Ca1 O15 2.52(4) 1_555 n
Ca1 O16 2.40(4) 1_555 n
Ca1 O19 2.550(32) 1_555 n
Ca1 Ow6 2.65(4) 1_555 n
Ca2 Ca1 4.005(35) 1_555 n
Ca2 Ca1 3.878(34) 1_565 n
Ca2 P2 3.210(28) 1_565 n
Ca2 P3 3.617(29) 1_565 n
Ca2 O9 2.59(4) 1_565 n
Ca2 O10 2.58(4) 1_555 n
Ca2 C15 3.144(33) 2_555 n
Ca2 O11 3.09(6) 2_555 n
Ca2 O12 2.46(4) 2_555 n
Ca2 O15 2.381(28) 1_555 n
Ca2 O16 2.262(29) 1_565 n
Ca2 Ow7 2.69(4) 1_555 n
Ca2 O1b 2.49(4) 1_664 n
P1 O1 1.546(11) 1_555 n
P1 O2 1.540(11) 1_555 n
P1 O3 1.564(11) 1_555 n
P1 C1 1.808(10) 1_555 n
P2 Ca2 3.210(28) 1_545 n
P2 O8 1.548(11) 1_555 n
P2 O9 1.532(11) 1_555 n
P2 O10 1.531(11) 1_545 n
P2 C9 1.808(10) 1_555 n
P3 Ca1 3.036(29) 1_555 n
P3 Ca2 3.617(29) 1_545 n
P3 O15 1.520(11) 1_555 n
P3 O16 1.531(11) 1_555 n
P3 O17 1.548(11) 1_555 n
P3 C17 1.809(11) 1_555 n
O1 P1 1.546(11) 1_555 n
O1 Ca2b 2.690(34) 1_665 n
O2 P1 1.540(11) 1_555 n
O3 P1 1.564(11) 1_555 n
C1 P1 1.808(10) 1_555 n
C1 C2 1.410(11) 1_555 n
C1 C6 1.403(8) 1_555 n
C2 C1 1.410(11) 1_555 n
C2 C3 1.413(11) 1_555 n
C3 C2 1.413(11) 1_555 n
C3 C4 1.401(8) 1_555 n
C3 C7 1.523(8) 1_555 n
C4 C3 1.401(8) 1_555 n
C4 C5 1.420(11) 1_555 n
C5 C4 1.420(11) 1_555 n
C5 C6 1.422(10) 1_555 n
C5 C8 1.519(8) 1_555 n
C6 C1 1.403(8) 1_555 n
C6 C5 1.422(10) 1_555 n
C7 C3 1.523(8) 1_555 n
C7 O4 1.256(11) 1_555 n
C7 O5 1.233(11) 1_555 n
O4 C7 1.256(11) 1_555 n
O5 Ca1 2.71(4) 1_555 n
O5 C7 1.233(11) 1_555 n
C8 C5 1.519(8) 1_555 n
C8 O6 1.245(11) 1_555 n
C8 O7 1.254(11) 1_555 n
O6 C8 1.245(11) 1_555 n
O6 O7 2.097(21) 1_555 n
O7 C8 1.254(11) 1_555 n
O7 O6 2.097(21) 1_555 n
O8 P2 1.548(11) 1_555 n
O9 Ca1 2.355(28) 1_555 n
O9 Ca2 2.59(4) 1_545 n
O9 P2 1.532(11) 1_555 n
O10 Ca1 2.307(27) 1_555 n
O10 Ca2 2.58(4) 1_555 n
O10 P2 1.531(11) 1_565 n
C9 P2 1.808(10) 1_555 n
C9 C10 1.394(11) 1_555 n
C9 C14 1.415(10) 1_555 n
C10 C9 1.394(11) 1_555 n
C10 C11 1.387(11) 1_555 n
C11 C10 1.387(11) 1_555 n
C11 C12 1.405(11) 1_555 n
C11 C15 1.520(6) 1_555 n
C12 C11 1.405(11) 1_555 n
C12 C13 1.395(10) 1_555 n
C13 C12 1.395(10) 1_555 n
C13 C14 1.398(11) 1_555 n
C13 C16 1.521(8) 1_555 n
C14 C9 1.415(10) 1_555 n
C14 C13 1.398(11) 1_555 n
C15 Ca2 3.144(33) 2_455 n
C15 C11 1.520(6) 1_555 n
C15 O11 1.232(12) 1_555 n
C15 O12 1.249(12) 1_555 n
O11 Ca2 3.09(6) 2_455 n
O11 C15 1.232(12) 1_555 n
O11 O12 2.167(23) 1_555 n
O12 Ca2 2.46(4) 2_455 n
O12 C15 1.249(12) 1_555 n
O12 O11 2.167(23) 1_555 n
C16 C13 1.521(8) 1_555 n
C16 O13 1.247(11) 1_555 n
C16 O14 1.236(11) 1_555 n
O13 C16 1.247(11) 1_555 n
O14 C16 1.236(11) 1_555 n
O15 Ca1 2.52(4) 1_555 n
O15 Ca2 2.381(28) 1_555 n
O15 P3 1.520(11) 1_555 n
O16 Ca1 2.40(4) 1_555 n
O16 Ca2 2.262(29) 1_545 n
O16 P3 1.531(11) 1_555 n
O17 P3 1.548(11) 1_555 n
C17 P3 1.809(11) 1_555 n
C17 C18 1.398(11) 1_555 n
C17 C22 1.402(9) 1_555 n
C18 C17 1.398(11) 1_555 n
C18 C19 1.404(11) 1_555 n
C19 C18 1.404(11) 1_555 n
C19 C20 1.404(9) 1_555 n
C19 C23 1.510(6) 2_555 n
C20 C19 1.404(9) 1_555 n
C20 C21 1.399(10) 1_555 n
C21 C20 1.399(10) 1_555 n
C21 C22 1.400(10) 1_555 n
C21 C24 1.513(7) 1_555 n
C22 C17 1.402(9) 1_555 n
C22 C21 1.400(10) 1_555 n
C23 C19 1.510(6) 2_455 n
C23 O18 1.247(11) 1_555 n
C23 O19 1.241(11) 1_555 n
O18 C23 1.247(11) 1_555 n
O18 O19 2.164(20) 1_555 n
O19 Ca1 2.550(32) 1_555 n
O19 C23 1.241(11) 1_555 n
O19 O18 2.164(20) 1_555 n
C24 C21 1.513(7) 1_555 n
C24 O20 1.244(11) 1_555 n
C24 O21 1.239(12) 1_555 n
O20 C24 1.244(11) 1_555 n
O20 O21 2.158(22) 1_555 n
O21 C24 1.239(12) 1_555 n
O21 O20 2.158(22) 1_555 n
O21 O13b 2.07(6) 1_654 n
Ow6 Ca1 2.65(4) 1_555 n
Ow7 Ca2 2.69(4) 1_555 n
Ca1b Ca2b 3.840(34) 1_555 n
Ca1b Ca2b 4.012(33) 1_565 n
Ca1b P3b 2.990(29) 1_555 n
Ca1b O5b 2.52(4) 1_555 n
Ca1b O9b 2.269(28) 1_555 n
Ca1b O10b 2.305(28) 1_555 n
Ca1b O15b 2.46(4) 1_555 n
Ca1b O16b 2.42(4) 1_555 n
Ca1b O19b 2.336(32) 1_555 n
Ca1b Ow6b 2.52(4) 1_555 n
Ca2b O1 2.690(34) 1_445 n
Ca2b Ca1b 4.012(33) 1_545 n
Ca2b Ca1b 3.840(34) 1_555 n
Ca2b P2b 3.032(30) 1_545 n
Ca2b P3b 3.633(30) 1_545 n
Ca2b O9b 2.51(4) 1_545 n
Ca2b O10b 2.45(4) 1_555 n
Ca2b O12b 2.70(4) 2_455 n
Ca2b O15b 2.268(27) 1_555 n
Ca2b O16b 2.300(29) 1_545 n
Ca2b Ow7b 2.55(4) 1_555 n
P1b O1b 1.541(11) 1_555 n
P1b O2b 1.549(11) 1_555 n
P1b O3b 1.547(11) 1_555 n
P1b C1b 1.807(10) 1_555 n
P2b Ca2b 3.032(30) 1_565 n
P2b O8b 1.549(11) 1_555 n
P2b O9b 1.536(11) 1_555 n
P2b O10b 1.526(11) 1_565 n
P2b C9b 1.797(10) 1_555 n
P3b Ca1b 2.990(29) 1_555 n
P3b Ca2b 3.633(30) 1_565 n
P3b O15b 1.538(11) 1_555 n
P3b O16b 1.530(11) 1_555 n
P3b O17b 1.549(11) 1_555 n
P3b C17b 1.805(10) 1_555 n
O1b Ca2 2.49(4) 1_446 n
O1b P1b 1.541(11) 1_555 n
O2b P1b 1.549(11) 1_555 n
O3b P1b 1.547(11) 1_555 n
C1b P1b 1.807(10) 1_555 n
C1b C2b 1.386(10) 1_555 n
C1b C6b 1.407(11) 1_555 n
C2b C1b 1.386(10) 1_555 n
C2b C3b 1.392(11) 1_555 n
C3b C2b 1.392(11) 1_555 n
C3b C4b 1.410(10) 1_555 n
C3b C7b 1.516(8) 1_555 n
C4b C3b 1.410(10) 1_555 n
C4b C5b 1.396(11) 1_555 n
C5b C4b 1.396(11) 1_555 n
C5b C6b 1.405(11) 1_555 n
C5b C8b 1.516(7) 1_555 n
C6b C1b 1.407(11) 1_555 n
C6b C5b 1.405(11) 1_555 n
C7b C3b 1.516(8) 1_555 n
C7b O4b 1.239(11) 1_555 n
C7b O5b 1.231(11) 1_555 n
O4b C7b 1.239(11) 1_555 n
O4b O5b 2.163(20) 1_555 n
O5b Ca1b 2.52(4) 1_555 n
O5b C7b 1.231(11) 1_555 n
O5b O4b 2.163(20) 1_555 n
O5b O18b 2.18(7) 1_555 n
C8b C5b 1.516(7) 1_555 n
C8b O6b 1.239(11) 1_555 n
C8b O7b 1.241(11) 1_555 n
O6b C8b 1.239(11) 1_555 n
O6b O7b 2.151(22) 1_555 n
O7b C8b 1.241(11) 1_555 n
O7b O6b 2.151(22) 1_555 n
O8b P2b 1.549(11) 1_555 n
O9b Ca1b 2.269(28) 1_555 n
O9b Ca2b 2.51(4) 1_565 n
O9b P2b 1.536(11) 1_555 n
O10b Ca1b 2.305(28) 1_555 n
O10b Ca2b 2.45(4) 1_555 n
O10b P2b 1.526(11) 1_545 n
C9b P2b 1.797(10) 1_555 n
C9b C10b 1.387(11) 1_555 n
C9b C14b 1.399(9) 1_555 n
C10b C9b 1.387(11) 1_555 n
C10b C11b 1.402(11) 1_555 n
C11b C10b 1.402(11) 1_555 n
C11b C12b 1.406(10) 1_555 n
C11b C15b 1.515(8) 1_555 n
C12b C11b 1.406(10) 1_555 n
C12b C13b 1.405(11) 1_555 n
C13b C12b 1.405(11) 1_555 n
C13b C14b 1.401(11) 1_555 n
C13b C16b 1.523(9) 1_555 n
C14b C9b 1.399(9) 1_555 n
C14b C13b 1.401(11) 1_555 n
C15b C11b 1.515(8) 1_555 n
C15b O11b 1.247(11) 1_555 n
C15b O12b 1.243(11) 1_555 n
O11b C15b 1.247(11) 1_555 n
O11b O12b 2.141(21) 1_555 n
O12b Ca2b 2.70(4) 2_555 n
O12b C15b 1.243(11) 1_555 n
O12b O11b 2.141(21) 1_555 n
C16b C13b 1.523(9) 1_555 n
C16b O13b 1.243(12) 1_555 n
C16b O14b 1.247(12) 1_555 n
O13b O21 2.07(6) 1_456 n
O13b C16b 1.243(12) 1_555 n
O14b C16b 1.247(12) 1_555 n
O15b Ca1b 2.46(4) 1_555 n
O15b Ca2b 2.268(27) 1_555 n
O15b P3b 1.538(11) 1_555 n
O16b Ca1b 2.42(4) 1_555 n
O16b Ca2b 2.300(29) 1_565 n
O16b P3b 1.530(11) 1_555 n
O17b P3b 1.549(11) 1_555 n
C17b P3b 1.805(10) 1_555 n
C17b C18b 1.389(10) 1_555 n
C17b C22b 1.402(9) 1_555 n
C18b C17b 1.389(10) 1_555 n
C18b C19b 1.395(10) 1_555 n
C19b C18b 1.395(10) 1_555 n
C19b C20b 1.409(10) 1_555 n
C19b C23b 1.517(9) 2_455 n
C20b C19b 1.409(10) 1_555 n
C20b C21b 1.400(11) 1_555 n
C21b C20b 1.400(11) 1_555 n
C21b C22b 1.408(11) 1_555 n
C21b C24b 1.518(8) 1_555 n
C22b C17b 1.402(9) 1_555 n
C22b C21b 1.408(11) 1_555 n
C23b C19b 1.517(9) 2_555 n
C23b O18b 1.235(11) 1_555 n
C23b O19b 1.244(11) 1_555 n
O18b O5b 2.18(7) 1_555 n
O18b C23b 1.235(11) 1_555 n
O18b O19b 2.164(20) 1_555 n
O19b Ca1b 2.336(32) 1_555 n
O19b C23b 1.244(11) 1_555 n
O19b O18b 2.164(20) 1_555 n
C24b C21b 1.518(8) 1_555 n
C24b O20b 1.245(11) 1_555 n
C24b O21b 1.241(11) 1_555 n
O20b C24b 1.245(11) 1_555 n
O21b C24b 1.241(11) 1_555 n
Ow6b Ca1b 2.52(4) 1_555 n
Ow7b Ca2b 2.55(4) 1_555 n
